data_2100198
loop_
_publ_author_name
'Messerschmidt, Marc'
'Scheins, Stephan'
'Luger, Peter'

_publ_section_title
;
 Charge density of (--)-strychnine from 100 to 15 K,
 a comparison of four data sets
;
_journal_coden_ASTM ASBSDK
_journal_issue 1
_journal_name_full
;
 Acta Crystallographica, Section B: Structural Science
;
_journal_page_first 115
_journal_page_last 121
_journal_paper_doi 10.1107/s0108768104032781
_journal_volume 61
_journal_year 2005
_chemical_formula_analytical 'C21 H22 N2 O2'
_chemical_formula_moiety 'C21 H22 N2 O2'
_chemical_formula_sum 'C21 H22 N2 O2'
_chemical_formula_weight 334.41
_chemical_name_common Strychnine
_space_group_IT_number 19
_space_group_name_Hall 'P 2ac 2ab'
_space_group_name_H-M_alt 'P 21 21 21'
_symmetry_cell_setting orthorhombic
_symmetry_space_group_name_Hall 'P 2ac 2ab'
_symmetry_space_group_name_H-M 'P 21 21 21'
_cell_angle_alpha 90
_cell_angle_beta 90
_cell_angle_gamma 90
_cell_formula_units_Z 4
_cell_length_a 11.3090(10)
_cell_length_b 11.7850(10)
_cell_length_c 12.0020(10)
_cell_measurement_temperature 100
_cell_volume 1599.651
_diffrn_ambient_temperature 100
_cod_depositor_comments
;
 Updated bibliographic information.

 Antanas Vaitkus,
 2020-03-18
;
_cod_database_code 2100198

loop_
_symmetry_equiv_pos_as_xyz
+X,+Y,+Z
1/2-X,-Y,1/2+Z
1/2+X,1/2-Y,-Z
-X,1/2+Y,1/2-Z

loop_
_atom_site_aniso_label
_atom_site_aniso_U_11
_atom_site_aniso_U_22
_atom_site_aniso_U_33
_atom_site_aniso_U_12
_atom_site_aniso_U_13
_atom_site_aniso_U_23
O(18) 0.01880(10) 0.01530(10) 0.01570(10) -0.00260(10) 0.00100(10) 0.00080(10)
O(21) 0.0174(2) 0.0305(2) 0.0223(2) 0.0103(2) -0.00190(10) 0.0045(2)
N(5) 0.01320(10) 0.01510(10) 0.01260(10) 0.00310(10) -0.00040(10) 0.00040(10)
N(14) 0.01490(10) 0.01730(10) 0.01540(10) 0.00330(10) -0.00120(10) 0.00040(10)
C(1) 0.01640(10) 0.01170(10) 0.01390(10) 0.00170(10) -0.00030(10) 0.00040(10)
C(2) 0.02020(10) 0.01190(10) 0.01520(10) 0.00140(10) 0.00020(10) -0.00180(10)
C(3) 0.01600(10) 0.01380(10) 0.01250(10) 0.00160(10) 0.00120(10) -0.00200(10)
C(4) 0.01400(10) 0.01200(10) 0.01090(10) 0.00030(10) -0.00030(10) -0.00080(10)
C(5) 0.01250(10) 0.01130(10) 0.01070(10) 0.00070(10) -0.00040(10) -0.00010(10)
C(6) 0.01190(10) 0.01980(10) 0.01210(10) 0.00100(10) 0.00040(10) -0.00090(10)
C(7) 0.01240(10) 0.0331(2) 0.01490(10) 0.00150(10) 0.00090(10) -0.00190(10)
C(8) 0.01420(10) 0.0409(3) 0.0162(2) -0.0059(2) 0.00230(10) -0.0016(2)
C(9) 0.0192(2) 0.0333(2) 0.0167(2) -0.0099(2) 0.00250(10) 0.0010(2)
C(10) 0.0193(2) 0.0207(2) 0.01590(10) -0.00580(10) 0.00190(10) 0.00240(10)
C(11) 0.01330(10) 0.01600(10) 0.01240(10) -0.00140(10) 0.00070(10) 0.00050(10)
C(12) 0.01260(10) 0.01210(10) 0.01110(10) 0.00030(10) -0.00030(10) 0.00030(10)
C(13) 0.01590(10) 0.01550(10) 0.01150(10) 0.00040(10) -0.00130(10) -0.00030(10)
C(14) 0.01470(10) 0.01850(10) 0.01550(10) 0.00010(10) -0.00270(10) -0.00030(10)
C(15) 0.01460(10) 0.0235(2) 0.0195(2) 0.00580(10) 0.00100(10) 0.00080(10)
C(16) 0.01380(10) 0.01840(10) 0.01580(10) 0.00200(10) 0.00210(10) -0.00060(10)
C(17) 0.01470(10) 0.0214(2) 0.0184(2) -0.00100(10) 0.00330(10) -0.00070(10)
C(18) 0.0199(2) 0.0219(2) 0.01630(10) -0.00320(10) 0.00470(10) 0.00090(10)
C(19) 0.01740(10) 0.01370(10) 0.01120(10) -0.00020(10) -0.00070(10) 0.00040(10)
C(20) 0.01990(10) 0.01410(10) 0.01550(10) 0.00260(10) -0.00210(10) 0.00170(10)
C(21) 0.01600(10) 0.01740(10) 0.01390(10) 0.00560(10) -0.00180(10) 0.00050(10)

loop_
_atom_site_label
_atom_site_fract_x
_atom_site_fract_y
_atom_site_fract_z
_atom_site_U_iso_or_equiv
_atom_site_occupancy
O(18) 0.46181(4) -0.01375(4) 1.00018(4) 0.017 1
O(21) 0.86966(5) -0.00814(6) 0.91712(5) 0.023 1
N(5) 0.72464(3) 0.08375(3) 0.82042(3) 0.014 1
N(14) 0.39488(4) 0.29316(4) 0.73309(4) 0.016 1
C(1) 0.51646(4) 0.32437(3) 0.77083(3) 0.014 1
C(2) 0.51918(4) 0.35233(3) 0.89468(3) 0.016 1
C(3) 0.47915(4) 0.24742(3) 0.96031(3) 0.014 1
C(4) 0.57745(3) 0.15835(3) 0.94680(3) 0.012 1
C(5) 0.60075(3) 0.12584(3) 0.82486(3) 0.012 1
C(6) 0.79607(3) 0.16277(4) 0.76242(3) 0.015 1
C(7) 0.91829(4) 0.16224(6) 0.74561(4) 0.02 1
C(8) 0.96747(5) 0.25315(7) 0.68605(4) 0.024 1
C(9) 0.89741(5) 0.34119(6) 0.64427(4) 0.023 1
C(10) 0.77492(5) 0.33842(5) 0.65957(4) 0.019 1
C(11) 0.72473(3) 0.24903(4) 0.71844(3) 0.014 1
C(12) 0.59605(3) 0.22322(3) 0.73738(3) 0.012 1
C(13) 0.53304(4) 0.18483(4) 0.62963(3) 0.014 1
C(14) 0.40301(4) 0.19058(4) 0.66296(4) 0.016 1
C(15) 0.30927(4) 0.28227(5) 0.82451(4) 0.019 1
C(16) 0.35825(4) 0.21038(4) 0.91766(4) 0.016 1
C(17) 0.30330(4) 0.11761(5) 0.95628(4) 0.018 1
C(18) 0.35877(5) 0.04200(5) 1.04292(4) 0.019 1
C(19) 0.56943(4) 0.04826(3) 1.01485(3) 0.014 1
C(20) 0.66813(4) -0.03441(4) 0.97819(4) 0.016 1
C(21) 0.76424(4) 0.01432(4) 0.90431(3) 0.016 1
H(1) 0.54862 0.39613 0.72553 0.022(4) 1
H(2A) 0.4617 0.42273 0.91132 0.051(5) 1
H(2B) 0.60866 0.37557 0.91406 0.027(4) 1
H(3) 0.46801 0.26901 1.04619 0.032(4) 1
H(4) 0.6561 0.20206 0.9717 0.028(3) 1
H(5) 0.54335 0.0584 0.7992 0.023(3) 1
H(7) 0.97233 0.09179 0.77366 0.036(4) 1
H(8) 1.06247 0.25128 0.67488 0.040(5) 1
H(9) 0.93932 0.41049 0.60056 0.056(6) 1
H(10) 0.71932 0.40497 0.62621 0.037(5) 1
H(13A) 0.55396 0.24245 0.56322 0.022(4) 1
H(13B) 0.56403 0.10382 0.60116 0.018(4) 1
H(14A) 0.34377 0.1958 0.59342 0.028(4) 1
H(14B) 0.37919 0.11904 0.71367 0.021(4) 1
H(15A) 0.23274 0.24308 0.78822 0.026(4) 1
H(15B) 0.28533 0.3657 0.85251 0.050(5) 1
H(17) 0.21911 0.09684 0.92158 0.044(5) 1
H(18A) 0.38027 0.08643 1.11827 0.029(5) 1
H(18B) 0.2988 -0.02292 1.06994 0.025(4) 1
H(19) 0.57535 0.06753 1.10174 0.022(3) 1
H(20A) 0.70906 -0.07251 1.04949 0.025(5) 1
H(20B) 0.62408 -0.09913 0.93106 0.033(4) 1

loop_
_geom_bond_atom_site_label_1
_geom_bond_atom_site_label_2
_geom_bond_site_symmetry_1
_geom_bond_site_symmetry_2
_geom_bond_distance
_geom_bond_publ_flag
O(18) C(18) 1_555 1_555 1.4328(7) yes
O(18) C(19) 1_555 1_555 1.4305(6) yes
O(21) C(21) 1_555 1_555 1.2309(6) yes
N(5) C(5) 1_555 1_555 1.4873(5) yes
N(5) C(6) 1_555 1_555 1.4158(6) yes
N(5) C(21) 1_555 1_555 1.3725(5) yes
N(14) C(1) 1_555 1_555 1.4935(6) yes
N(14) C(14) 1_555 1_555 1.4760(6) yes
N(14) C(15) 1_555 1_555 1.4688(6) yes
C(1) C(2) 1_555 1_555 1.5229(5) yes
C(1) C(12) 1_555 1_555 1.5467(5) yes
C(1) H(1) 1_555 1_555 1.0693(4) yes
C(2) C(3) 1_555 1_555 1.5343(6) yes
C(2) H(2A) 1_555 1_555 1.0728(4) yes
C(2) H(2B) 1_555 1_555 1.0738(5) yes
C(3) C(4) 1_555 1_555 1.5376(5) yes
C(3) C(16) 1_555 1_555 1.5237(6) yes
C(3) H(3) 1_555 1_555 1.0691(4) yes
C(4) C(5) 1_555 1_555 1.5356(5) yes
C(4) C(19) 1_555 1_555 1.5358(5) yes
C(4) H(4) 1_555 1_555 1.0704(4) yes
C(5) C(12) 1_555 1_555 1.5564(5) yes
C(5) H(5) 1_555 1_555 1.0714(4) yes
C(6) C(7) 1_555 1_555 1.3968(6) yes
C(6) C(11) 1_555 1_555 1.4012(6) yes
C(7) C(8) 1_555 1_555 1.4030(9) yes
C(7) H(7) 1_555 1_555 1.0846(6) yes
C(8) C(9) 1_555 1_555 1.3986(10) yes
C(8) H(8) 1_555 1_555 1.0828(5) yes
C(9) C(10) 1_555 1_555 1.3977(8) yes
C(9) H(9) 1_555 1_555 1.0803(6) yes
C(10) C(11) 1_555 1_555 1.3897(6) yes
C(10) H(10) 1_555 1_555 1.0820(6) yes
C(11) C(12) 1_555 1_555 1.5039(5) yes
C(12) C(13) 1_555 1_555 1.5444(5) yes
C(13) C(14) 1_555 1_555 1.5255(6) yes
C(13) H(13A) 1_555 1_555 1.0735(4) yes
C(13) H(13B) 1_555 1_555 1.0729(4) yes
C(14) H(14A) 1_555 1_555 1.0720(4) yes
C(14) H(14B) 1_555 1_555 1.0741(5) yes
C(15) C(16) 1_555 1_555 1.5083(7) yes
C(15) H(15A) 1_555 1_555 1.0733(5) yes
C(15) H(15B) 1_555 1_555 1.0738(5) yes
C(16) C(17) 1_555 1_555 1.3403(7) yes
C(17) C(18) 1_555 1_555 1.5062(7) yes
C(17) H(17) 1_555 1_555 1.0677(5) yes
C(18) H(18A) 1_555 1_555 1.0729(5) yes
C(18) H(18B) 1_555 1_555 1.0726(5) yes
C(19) C(20) 1_555 1_555 1.5455(6) yes
C(19) H(19) 1_555 1_555 1.0693(4) yes
C(20) C(21) 1_555 1_555 1.5157(7) yes
C(20) H(20A) 1_555 1_555 1.0715(4) yes
C(20) H(20B) 1_555 1_555 1.0724(5) yes
H(2A) H(2B) 1_555 1_555 1.752742 yes
H(13A) H(13B) 1_555 1_555 1.699992 yes
H(14A) H(14B) 1_555 1_555 1.749776 yes
H(15A) H(15B) 1_555 1_555 1.742868 yes
H(18A) H(18B) 1_555 1_555 1.687093 yes
H(20A) H(20B) 1_555 1_555 1.74431 yes
